data_7054802
loop_
_publ_author_name
'Chen, Ling'
'Yan, Cheng'
'Pan, Mei'
'Fan, Yuan-Zhong'
'Zhang, Lu-Yin'
'Yin, Shao-Yun'
'Hou, Ya-Jun'
'Wu, Kai'
'Jiang, Ji-Jun'
'Su, Cheng-Yong'

_publ_section_title
;
 Semidirected versus holodirected coordination and single-component white
 light luminescence in Pb(ii) complexes
;
_journal_issue 7
_journal_name_full 'New J. Chem.'
_journal_page_first 5287
_journal_paper_doi 10.1039/C5NJ00720H
_journal_volume 39
_journal_year 2015
_chemical_formula_sum 'C96 H76 N22 O8 Pb'
_chemical_formula_weight 1872.98
_chemical_name_systematic
; 
 ? 
;
_space_group_IT_number 14
_symmetry_cell_setting monoclinic
_symmetry_space_group_name_Hall '-P 2ybc'
_symmetry_space_group_name_H-M 'P 1 21/c 1'
_atom_sites_solution_hydrogens geom
_atom_sites_solution_primary direct
_atom_sites_solution_secondary difmap
_audit_creation_method SHELXL-97
_audit_update_record
;
2015-04-24 deposited with the CCDC.
2015-04-29 downloaded from the CCDC.
;
_cell_angle_alpha 90.00
_cell_angle_beta 99.1370(10)
_cell_angle_gamma 90.00
_cell_formula_units_Z 4
_cell_length_a 15.6793(4)
_cell_length_b 21.2137(5)
_cell_length_c 26.0127(5)
_cell_measurement_reflns_used 1135
_cell_measurement_temperature 293(2)
_cell_measurement_theta_max 15.33
_cell_measurement_theta_min 2.38
_cell_volume 8542.5(3)
_computing_cell_refinement 'Bruker FRAMBO'
_computing_data_collection 'Bruker FRAMBO'
_computing_data_reduction 'Bruker SAINT'
_computing_molecular_graphics 'Bruker SHELXTL'
_computing_publication_material 'Bruker SHELXTL'
_computing_structure_refinement 'Bruker SHELXTL'
_computing_structure_solution 'Bruker SHELXTL'
_diffrn_ambient_temperature 293(2)
_diffrn_measured_fraction_theta_full 0.977
_diffrn_measured_fraction_theta_max 0.977
_diffrn_measurement_device_type 'multiwire proportional'
_diffrn_measurement_method 'phi and omega scans'
_diffrn_radiation_monochromator graphite
_diffrn_radiation_source 'fine-focus sealed tube'
_diffrn_radiation_type MoK\a
_diffrn_radiation_wavelength 0.71073
_diffrn_reflns_av_R_equivalents 0.0729
_diffrn_reflns_av_sigmaI/netI 0.0789
_diffrn_reflns_limit_h_max 20
_diffrn_reflns_limit_h_min -20
_diffrn_reflns_limit_k_max 27
_diffrn_reflns_limit_k_min -27
_diffrn_reflns_limit_l_max 33
_diffrn_reflns_limit_l_min -33
_diffrn_reflns_number 58197
_diffrn_reflns_theta_full 27.48
_diffrn_reflns_theta_max 27.48
_diffrn_reflns_theta_min 3.01
_exptl_absorpt_coefficient_mu 2.048
_exptl_absorpt_correction_T_max 0.6848
_exptl_absorpt_correction_T_min 0.5786
_exptl_absorpt_correction_type multi-scan
_exptl_crystal_colour colorless
_exptl_crystal_density_diffrn 1.456
_exptl_crystal_density_method 'not measured'
_exptl_crystal_description block
_exptl_crystal_F_000 3808
_exptl_crystal_size_max 0.30
_exptl_crystal_size_mid 0.28
_exptl_crystal_size_min 0.20
_refine_diff_density_max 2.086
_refine_diff_density_min -1.220
_refine_diff_density_rms 0.096
_refine_ls_extinction_method none
_refine_ls_goodness_of_fit_ref 1.022
_refine_ls_hydrogen_treatment mixed
_refine_ls_matrix_type full
_refine_ls_number_parameters 1144
_refine_ls_number_reflns 19136
_refine_ls_number_restraints 46
_refine_ls_restrained_S_all 1.038
_refine_ls_R_factor_all 0.0571
_refine_ls_R_factor_gt 0.0438
_refine_ls_shift/su_max 0.005
_refine_ls_shift/su_mean 0.000
_refine_ls_structure_factor_coef Fsqd
_refine_ls_weighting_details 'calc w=1/[\s^2^(Fo^2^)+(0.0574P)^2^+0.0000P] where P=(Fo^2^+2Fc^2^)/3'
_refine_ls_weighting_scheme calc
_refine_ls_wR_factor_gt 0.1074
_refine_ls_wR_factor_ref 0.1157
_reflns_number_gt 15134
_reflns_number_total 19136
_reflns_threshold_expression >2sigma(I)
_cod_data_source_file c5nj00720h2.cif
_cod_data_source_block 3
_cod_depositor_comments
;
The following automatic conversions were performed:

'_symmetry_cell_setting' value 'Monoclinic' changed to 'monoclinic'
according to
/usr/data/users/saulius/crontab/automatic-downloads/rss-feeds/RSC/lib/dictionaries/cif_core.dic
dictionary named 'cif_core.dic' version 2.4.2 from 2011-04-26.

Automatic conversion script
Id: cif_fix_values 3271 2015-04-21 07:52:19Z andrius 

 Adding full bibliography for 7054800--7054803.cif.
;
_cod_original_sg_symbol_H-M P21/c
_cod_database_code 7054802

loop_
_symmetry_equiv_pos_as_xyz
'x, y, z'
'-x, y+1/2, -z+1/2'
'-x, -y, -z'
'x, -y-1/2, z-1/2'

loop_
_atom_site_label
_atom_site_type_symbol
_atom_site_fract_x
_atom_site_fract_y
_atom_site_fract_z
_atom_site_U_iso_or_equiv
_atom_site_adp_type
_atom_site_occupancy
_atom_site_symmetry_multiplicity
_atom_site_calc_flag
_atom_site_refinement_flags
C94 C 0.1259(2) 0.12375(18) 0.20334(13) 0.0436(8) Uani 1 1 d .
C2 C -0.3770(3) 0.5740(2) 0.1578(2) 0.0736(12) Uani 1 1 d .
C27 C -0.0111(4) 0.0969(2) 0.03086(18) 0.0813(15) Uani 1 1 d .
H27A H -0.0120 0.0656 0.0058 0.098 Uiso 1 1 calc R
C7 C -0.3075(3) 0.5583(2) 0.19413(19) 0.0778(13) Uani 1 1 d .
H7A H -0.3059 0.5708 0.2285 0.093 Uiso 1 1 calc R
C35 C -0.2496(4) 0.1807(3) 0.3929(2) 0.0845(15) Uani 1 1 d .
H35A H -0.2854 0.1558 0.3692 0.101 Uiso 1 1 calc R
C68 C 0.4736(3) 0.3817(2) 0.3906(2) 0.0849(15) Uani 1 1 d .
H68A H 0.4232 0.4038 0.3783 0.102 Uiso 1 1 calc R
C17 C -0.5114(3) 0.0836(3) 0.03157(18) 0.0827(15) Uani 1 1 d .
C33 C -0.2975(4) 0.1209(3) 0.4633(2) 0.1036(19) Uani 1 1 d .
C67 C 0.5496(3) 0.4144(3) 0.4056(2) 0.0928(17) Uani 1 1 d .
H67A H 0.5495 0.4582 0.4045 0.111 Uiso 1 1 calc R
C1 C -0.4498(4) 0.6088(3) 0.1727(3) 0.1047(19) Uani 1 1 d .
C65 C 0.7054(3) 0.4165(3) 0.4361(2) 0.1001(19) Uani 1 1 d .
C70 C 0.5453(3) 0.2872(3) 0.4132(3) 0.113(3) Uani 1 1 d .
H70A H 0.5452 0.2436 0.4172 0.136 Uiso 1 1 calc R
C71 C 0.6213(3) 0.3203(3) 0.4276(3) 0.129(3) Uani 1 1 d .
H71A H 0.6712 0.2986 0.4414 0.155 Uiso 1 1 calc R
C66 C 0.6247(3) 0.3831(3) 0.42208(18) 0.0721(13) Uani 1 1 d .
C93 C 0.0595(3) 0.0995(2) 0.22457(15) 0.0571(10) Uani 1 1 d .
H93A H 0.0346 0.1224 0.2488 0.069 Uiso 1 1 calc R
C24 C -0.1794(2) 0.1143(2) 0.15488(15) 0.0590(10) Uani 1 1 d .
H24A H -0.1919 0.1290 0.1882 0.071 Uiso 1 1 calc R
H24B H -0.1530 0.0730 0.1603 0.071 Uiso 1 1 calc R
C3 C -0.3794(3) 0.5553(2) 0.1068(2) 0.0774(14) Uani 1 1 d .
H3A H -0.4263 0.5658 0.0817 0.093 Uiso 1 1 calc R
C6 C -0.2398(3) 0.5242(2) 0.18052(16) 0.0629(11) Uani 1 1 d .
H6A H -0.1928 0.5140 0.2056 0.075 Uiso 1 1 calc R
C75 C 0.1930(3) 0.4058(2) 0.43738(16) 0.0647(11) Uani 1 1 d .
H75A H 0.1915 0.4191 0.4713 0.078 Uiso 1 1 calc R
C55 C 0.4924(3) 0.3752(3) 0.05703(18) 0.0753(13) Uani 1 1 d .
H55A H 0.4978 0.3560 0.0255 0.090 Uiso 1 1 calc R
C26 C -0.0727(3) 0.0967(2) 0.06262(16) 0.0721(13) Uani 1 1 d .
H26A H -0.1157 0.0662 0.0597 0.086 Uiso 1 1 calc R
C23 C -0.3750(3) 0.0407(2) 0.07431(18) 0.0740(13) Uani 1 1 d .
H23A H -0.3958 0.0005 0.0651 0.089 Uiso 1 1 calc R
C54 C 0.4146(3) 0.4017(2) 0.06403(17) 0.0710(13) Uani 1 1 d .
H54A H 0.3674 0.3996 0.0375 0.085 Uiso 1 1 calc R
C34 C -0.2468(3) 0.1713(2) 0.44539(19) 0.0688(12) Uani 1 1 d .
C36 C -0.1996(3) 0.2269(2) 0.37521(18) 0.0714(12) Uani 1 1 d .
H36A H -0.2017 0.2332 0.3396 0.086 Uiso 1 1 calc R
C47 C -0.0258(2) 0.28544(16) 0.30993(13) 0.0416(8) Uani 1 1 d .
C95 C 0.2298(2) 0.18019(16) 0.18072(12) 0.0387(7) Uani 1 1 d .
C45 C 0.1611(3) 0.19614(18) 0.35184(17) 0.0527(10) Uani 1 1 d .
H45A H 0.1879 0.1822 0.3245 0.063 Uiso 1 1 calc R
C13 C 0.1250(3) 0.4949(2) 0.20090(17) 0.0620(11) Uani 1 1 d .
H13A H 0.1704 0.4742 0.2215 0.074 Uiso 1 1 calc R
C41 C 0.0455(2) 0.24998(17) 0.38440(12) 0.0442(8) Uani 1 1 d .
C97 C 0.2917(2) 0.23215(17) 0.17576(13) 0.0413(7) Uani 1 1 d .
H97A H 0.3504 0.2167 0.1849 0.050 Uiso 1 1 calc R
H97B H 0.2840 0.2466 0.1400 0.050 Uiso 1 1 calc R
C46 C 0.0858(2) 0.23119(18) 0.34295(13) 0.0430(8) Uani 1 1 d .
C28 C 0.0532(3) 0.1431(2) 0.03527(16) 0.0724(13) Uani 1 1 d .
H28A H 0.0947 0.1412 0.0135 0.087 Uiso 1 1 calc R
C80 C 0.3229(2) 0.27464(18) 0.26299(13) 0.0441(8) Uani 1 1 d .
H80A H 0.3829 0.2869 0.2650 0.053 Uiso 1 1 calc R
H80B H 0.3211 0.2302 0.2714 0.053 Uiso 1 1 calc R
C85 C 0.3724(2) 0.08126(18) 0.14900(13) 0.0472(8) Uani 1 1 d .
C63 C 0.2380(2) 0.36480(16) 0.14370(12) 0.0420(7) Uani 1 1 d .
C15 C -0.0662(2) 0.40469(18) 0.17789(12) 0.0449(8) Uani 1 1 d .
C31 C -0.0851(2) 0.21122(16) 0.16183(14) 0.0440(8) Uani 1 1 d .
C64 C 0.3039(2) 0.34498(17) 0.18864(14) 0.0457(8) Uani 1 1 d .
H64A H 0.3594 0.3398 0.1773 0.055 Uiso 1 1 calc R
H64B H 0.3096 0.3773 0.2154 0.055 Uiso 1 1 calc R
C79 C 0.2825(2) 0.31195(17) 0.30163(13) 0.0409(7) Uani 1 1 d .
C77 C 0.1275(2) 0.40695(19) 0.34684(16) 0.0538(9) Uani 1 1 d .
H77A H 0.0840 0.4197 0.3203 0.065 Uiso 1 1 calc R
C29 C 0.0568(3) 0.1915(2) 0.07104(16) 0.0579(10) Uani 1 1 d .
H29A H 0.0991 0.2225 0.0736 0.070 Uiso 1 1 calc R
C73 C 0.2584(2) 0.35022(17) 0.37667(13) 0.0453(8) Uani 1 1 d .
C30 C -0.0062(2) 0.19121(19) 0.10287(14) 0.0478(9) Uani 1 1 d .
C9 C -0.0220(2) 0.49823(18) 0.15515(13) 0.0488(8) Uani 1 1 d .
C48 C -0.0899(2) 0.3212(2) 0.27188(13) 0.0478(8) Uani 1 1 d .
H48A H -0.1479 0.3126 0.2787 0.057 Uiso 1 1 calc R
H48B H -0.0793 0.3660 0.2762 0.057 Uiso 1 1 calc R
C62 C 0.1215(2) 0.37071(17) 0.08699(13) 0.0459(8) Uani 1 1 d .
C53 C 0.4068(2) 0.43111(18) 0.11006(15) 0.0516(9) Uani 1 1 d .
C14 C 0.0437(2) 0.46668(18) 0.18699(14) 0.0480(8) Uani 1 1 d .
C37 C -0.1464(2) 0.2639(2) 0.41041(14) 0.0508(9) Uani 1 1 d .
C32 C -0.1203(2) 0.23984(18) 0.20598(13) 0.0471(8) Uani 1 1 d .
H32A H -0.1826 0.2434 0.1972 0.057 Uiso 1 1 calc R
H32B H -0.1073 0.2129 0.2364 0.057 Uiso 1 1 calc R
C86 C 0.4487(2) 0.1143(2) 0.15031(15) 0.0571(10) Uani 1 1 d .
H86A H 0.4486 0.1524 0.1326 0.069 Uiso 1 1 calc R
C89 C 0.1646(2) 0.08808(17) 0.16735(14) 0.0444(8) Uani 1 1 d .
C78 C 0.1944(2) 0.36947(17) 0.33635(13) 0.0437(8) Uani 1 1 d .
C88 C 0.2895(2) 0.10766(18) 0.11892(13) 0.0465(8) Uani 1 1 d .
H88A H 0.3026 0.1443 0.0993 0.056 Uiso 1 1 calc R
H88B H 0.2628 0.0763 0.0944 0.056 Uiso 1 1 calc R
C39 C -0.1957(3) 0.2089(2) 0.4807(2) 0.0749(15) Uani 1 1 d .
H39A H -0.1953 0.2036 0.5162 0.090 Uiso 1 1 calc R
C57 C 0.1762(2) 0.41790(18) 0.07449(14) 0.0491(8) Uani 1 1 d .
C8 C -0.1724(2) 0.4648(2) 0.11200(14) 0.0541(9) Uani 1 1 d .
H8A H -0.1963 0.4232 0.1034 0.065 Uiso 1 1 calc R
H8B H -0.1578 0.4829 0.0803 0.065 Uiso 1 1 calc R
C69 C 0.4710(2) 0.3170(2) 0.39346(14) 0.0508(9) Uani 1 1 d .
C25 C -0.0679(2) 0.14437(18) 0.09933(13) 0.0497(9) Uani 1 1 d .
C10 C -0.0126(3) 0.5588(2) 0.13680(16) 0.0636(11) Uani 1 1 d .
H10A H -0.0574 0.5797 0.1159 0.076 Uiso 1 1 calc R
C5 C -0.2417(2) 0.50516(18) 0.12998(15) 0.0505(9) Uani 1 1 d .
C40 C -0.0895(3) 0.3127(2) 0.39095(15) 0.0521(9) Uani 1 1 d .
H40A H -0.1253 0.3421 0.3685 0.063 Uiso 1 1 calc R
H40B H -0.0593 0.3361 0.4204 0.063 Uiso 1 1 calc R
C16 C -0.1240(2) 0.34928(18) 0.18040(13) 0.0481(9) Uani 1 1 d .
H16A H -0.1778 0.3632 0.1906 0.058 Uiso 1 1 calc R
H16B H -0.1372 0.3301 0.1462 0.058 Uiso 1 1 calc R
C38 C -0.1449(3) 0.2547(2) 0.46296(15) 0.0653(11) Uani 1 1 d .
H38A H -0.1093 0.2796 0.4868 0.078 Uiso 1 1 calc R
C92 C 0.0299(2) 0.0405(2) 0.20958(17) 0.0617(11) Uani 1 1 d .
H92A H -0.0166 0.0237 0.2232 0.074 Uiso 1 1 calc R
C56 C 0.3227(2) 0.45912(18) 0.11903(17) 0.0583(10) Uani 1 1 d .
H56A H 0.3294 0.4757 0.1542 0.070 Uiso 1 1 calc R
H56B H 0.3084 0.4941 0.0952 0.070 Uiso 1 1 calc R
C74 C 0.2590(3) 0.3683(2) 0.42805(14) 0.0574(10) Uani 1 1 d .
H74A H 0.3023 0.3555 0.4546 0.069 Uiso 1 1 calc R
C19 C -0.3919(3) 0.1530(2) 0.06914(17) 0.0710(12) Uani 1 1 d .
H19A H -0.4241 0.1885 0.0573 0.085 Uiso 1 1 calc R
C83 C 0.4492(3) 0.0007(2) 0.20251(18) 0.0728(13) Uani 1 1 d .
H83A H 0.4494 -0.0375 0.2200 0.087 Uiso 1 1 calc R
C72 C 0.3886(2) 0.27874(19) 0.38073(15) 0.0521(9) Uani 1 1 d .
H72A H 0.3997 0.2430 0.3595 0.062 Uiso 1 1 calc R
H72B H 0.3735 0.2624 0.4129 0.062 Uiso 1 1 calc R
C61 C 0.0413(2) 0.36178(19) 0.05721(15) 0.0545(9) Uani 1 1 d .
H61A H 0.0042 0.3306 0.0656 0.065 Uiso 1 1 calc R
C43 C 0.1550(3) 0.2017(2) 0.44393(17) 0.0628(12) Uani 1 1 d .
H43A H 0.1801 0.1919 0.4778 0.075 Uiso 1 1 calc R
C42 C 0.0781(3) 0.2353(2) 0.43550(14) 0.0559(9) Uani 1 1 d .
H42A H 0.0499 0.2473 0.4628 0.067 Uiso 1 1 calc R
C22 C -0.2947(3) 0.0484(2) 0.10494(17) 0.0644(11) Uani 1 1 d .
H22A H -0.2619 0.0133 0.1168 0.077 Uiso 1 1 calc R
C84 C 0.3724(2) 0.0249(2) 0.17579(16) 0.0615(10) Uani 1 1 d .
H84A H 0.3210 0.0032 0.1759 0.074 Uiso 1 1 calc R
C90 C 0.1357(2) 0.02836(19) 0.15295(16) 0.0576(10) Uani 1 1 d .
H90A H 0.1613 0.0046 0.1295 0.069 Uiso 1 1 calc R
C59 C 0.0737(3) 0.4465(2) 0.00241(17) 0.0701(12) Uani 1 1 d .
H59A H 0.0566 0.4714 -0.0268 0.084 Uiso 1 1 calc R
C87 C 0.5254(2) 0.0913(2) 0.17779(16) 0.0628(11) Uani 1 1 d .
H87A H 0.5763 0.1141 0.1794 0.075 Uiso 1 1 calc R
C18 C -0.4240(3) 0.0936(2) 0.05747(15) 0.0647(11) Uani 1 1 d .
C21 C -0.2636(2) 0.10779(19) 0.11770(15) 0.0535(9) Uani 1 1 d .
C50 C 0.5621(2) 0.3771(2) 0.09650(17) 0.0611(10) Uani 1 1 d .
C76 C 0.1266(3) 0.4250(2) 0.39746(17) 0.0629(11) Uani 1 1 d .
H76A H 0.0819 0.4502 0.4054 0.075 Uiso 1 1 calc R
C49 C 0.6424(3) 0.3468(2) 0.09027(19) 0.0703(12) Uani 1 1 d .
C82 C 0.5248(3) 0.0333(2) 0.20302(17) 0.0652(11) Uani 1 1 d .
C44 C 0.1948(3) 0.1827(2) 0.40296(17) 0.0594(10) Uani 1 1 d .
H44A H 0.2460 0.1600 0.4100 0.071 Uiso 1 1 calc R
C58 C 0.1540(3) 0.4570(2) 0.03188(15) 0.0613(10) Uani 1 1 d .
H58A H 0.1909 0.4884 0.0235 0.074 Uiso 1 1 calc R
C12 C 0.1340(3) 0.5552(2) 0.18225(19) 0.0757(13) Uani 1 1 d .
H12A H 0.1868 0.5756 0.1908 0.091 Uiso 1 1 calc R
C52 C 0.4773(3) 0.4346(2) 0.14814(16) 0.0690(12) Uani 1 1 d .
H52A H 0.4731 0.4559 0.1789 0.083 Uiso 1 1 calc R
C4 C -0.3119(3) 0.5212(2) 0.09315(17) 0.0657(11) Uani 1 1 d .
H4A H -0.3136 0.5087 0.0587 0.079 Uiso 1 1 calc R
C91 C 0.0683(3) 0.0055(2) 0.17439(17) 0.0643(11) Uani 1 1 d .
H91A H 0.0473 -0.0347 0.1652 0.077 Uiso 1 1 calc R
C20 C -0.3112(3) 0.1592(2) 0.09864(17) 0.0689(12) Uani 1 1 d .
H20A H -0.2884 0.1993 0.1058 0.083 Uiso 1 1 calc R
C11 C 0.0676(3) 0.5861(2) 0.1515(2) 0.0770(13) Uani 1 1 d .
H11A H 0.0770 0.6268 0.1403 0.092 Uiso 1 1 calc R
C60 C 0.0178(3) 0.4004(2) 0.01467(16) 0.0664(12) Uani 1 1 d .
H60A H -0.0360 0.3954 -0.0059 0.080 Uiso 1 1 calc R
C81 C 0.6049(3) 0.0076(3) 0.2278(2) 0.0874(17) Uani 1 1 d .
C51 C 0.5553(3) 0.4069(3) 0.14190(17) 0.0734(13) Uani 1 1 d .
H51A H 0.6024 0.4088 0.1685 0.088 Uiso 1 1 calc R
N11 N 0.7065(3) 0.3231(2) 0.08638(17) 0.0841(12) Uani 1 1 d .
N20 N 0.27768(19) 0.28501(13) 0.21020(11) 0.0392(6) Uani 1 1 d .
N10 N -0.08291(19) 0.30243(13) 0.21797(12) 0.0429(7) Uani 1 1 d .
N16 N 0.21054(17) 0.34505(14) 0.28958(10) 0.0441(7) Uani 1 1 d .
N13 N 0.16243(17) 0.33787(14) 0.13051(11) 0.0449(7) Uani 1 1 d .
N19 N 0.16959(18) 0.18176(14) 0.21092(11) 0.0440(6) Uani 1 1 d .
N9 N 0.03972(17) 0.25383(14) 0.29677(10) 0.0438(7) Uani 1 1 d .
N6 N -0.01870(18) 0.23356(15) 0.14207(10) 0.0462(7) Uani 1 1 d .
N8 N -0.02647(19) 0.28477(14) 0.36217(11) 0.0440(7) Uani 1 1 d .
N3 N 0.01438(17) 0.40851(15) 0.20102(11) 0.0470(7) Uani 1 1 d .
N15 N 0.31493(18) 0.31366(15) 0.35337(11) 0.0436(7) Uani 1 1 d .
N4 N -0.5810(3) 0.0747(3) 0.0139(2) 0.1165(19) Uani 1 1 d .
N17 N 0.6679(3) -0.0141(3) 0.2458(2) 0.129(2) Uani 1 1 d .
N14 N 0.7682(3) 0.4431(3) 0.4467(2) 0.132(2) Uani 1 1 d .
N7 N -0.3377(5) 0.0807(3) 0.4762(3) 0.149(3) Uani 1 1 d .
N18 N 0.22942(16) 0.12540(13) 0.15391(10) 0.0416(6) Uani 1 1 d .
N1 N -0.5069(4) 0.6344(4) 0.1832(3) 0.162(3) Uani 1 1 d .
N2 N -0.09264(18) 0.45748(15) 0.14954(11) 0.0479(7) Uani 1 1 d .
N5 N -0.11767(18) 0.15713(14) 0.13731(11) 0.0483(7) Uani 1 1 d .
N12 N 0.25055(18) 0.41370(14) 0.11178(11) 0.0481(7) Uani 1 1 d .
Pb1 Pb 0.098193(7) 0.294858(6) 0.212427(4) 0.03726(6) Uani 1 1 d .
N21 N 0.6358(5) 0.7525(3) 0.4614(2) 0.1048(16) Uani 1 1 d .
O3 O 0.6245(4) 0.7708(3) 0.50289(19) 0.174(3) Uani 1 1 d .
O2 O 0.5782(4) 0.7379(3) 0.4257(3) 0.184(3) Uani 1 1 d .
O1 O 0.7060(4) 0.7585(4) 0.44741(18) 0.163(2) Uani 1 1 d .
N22 N 0.6885(5) 0.3581(5) 0.2666(4) 0.205(4) Uani 1 1 d DU
O6 O 0.6048(6) 0.3567(5) 0.2660(3) 0.256(4) Uani 1 1 d DU
O4 O 0.7256(5) 0.3870(4) 0.2948(5) 0.267(4) Uani 1 1 d DU
O5 O 0.6990(4) 0.3103(4) 0.2427(3) 0.186(3) Uani 1 1 d DU
O8 O 0.3184(4) 0.6791(4) 0.2431(2) 0.198(3) Uani 1 1 d .
H8C H 0.3367 0.6813 0.2135 0.297 Uiso 1 1 d R
H8D H 0.2791 0.7016 0.2454 0.297 Uiso 1 1 d R
O7 O 0.4962(5) 0.7651(4) 0.3051(4) 0.256(4) Uani 1 1 d .
H7C H 0.4441 0.7649 0.3063 0.383 Uiso 1 1 d R
H7D H 0.5092 0.7658 0.2758 0.383 Uiso 1 1 d R

loop_
_atom_site_aniso_label
_atom_site_aniso_U_11
_atom_site_aniso_U_22
_atom_site_aniso_U_33
_atom_site_aniso_U_23
_atom_site_aniso_U_13
_atom_site_aniso_U_12
C94 0.0431(16) 0.046(2) 0.0398(18) 0.0071(16) 0.0010(14) -0.0022(16)
C2 0.068(3) 0.064(3) 0.091(3) 0.003(3) 0.020(2) 0.010(2)
C27 0.133(4) 0.055(3) 0.058(3) -0.006(2) 0.019(3) 0.020(3)
C7 0.086(3) 0.077(3) 0.071(3) -0.008(3) 0.014(3) 0.007(3)
C35 0.106(4) 0.072(3) 0.083(3) -0.025(3) 0.037(3) -0.029(3)
C68 0.056(2) 0.076(3) 0.115(4) 0.018(3) -0.010(2) -0.005(2)
C17 0.075(3) 0.102(4) 0.063(3) -0.016(3) -0.012(2) 0.005(3)
C33 0.152(5) 0.062(3) 0.116(4) -0.014(3) 0.079(4) -0.012(4)
C67 0.070(3) 0.076(4) 0.126(5) 0.019(3) -0.003(3) -0.017(3)
C1 0.107(4) 0.095(5) 0.116(5) 0.014(4) 0.032(4) 0.031(4)
C65 0.063(3) 0.129(5) 0.101(4) 0.034(4) -0.008(3) -0.023(3)
C70 0.072(3) 0.062(3) 0.189(7) 0.004(4) -0.028(4) 0.016(2)
C71 0.050(3) 0.095(5) 0.226(8) 0.004(5) -0.028(4) 0.012(3)
C66 0.053(2) 0.088(4) 0.071(3) 0.017(3) -0.004(2) -0.009(2)
C93 0.057(2) 0.067(3) 0.047(2) 0.010(2) 0.0051(17) 0.001(2)
C24 0.061(2) 0.053(2) 0.058(2) 0.0058(19) -0.0030(18) -0.0170(19)
C3 0.057(2) 0.083(4) 0.088(3) 0.020(3) -0.003(2) 0.019(2)
C6 0.061(2) 0.066(3) 0.058(2) -0.004(2) -0.0009(19) 0.002(2)
C75 0.084(3) 0.067(3) 0.048(2) -0.017(2) 0.024(2) -0.017(2)
C55 0.063(3) 0.096(4) 0.068(3) -0.023(3) 0.011(2) -0.004(2)
C26 0.103(3) 0.051(3) 0.057(3) -0.002(2) -0.003(2) 0.004(2)
C23 0.068(3) 0.065(3) 0.083(3) -0.028(3) -0.007(2) -0.008(2)
C54 0.054(2) 0.099(4) 0.057(2) -0.008(3) 0.0013(19) 0.000(2)
C34 0.089(3) 0.050(3) 0.078(3) 0.002(2) 0.043(3) 0.005(2)
C36 0.095(3) 0.073(3) 0.051(2) -0.004(2) 0.024(2) -0.014(3)
C47 0.0480(18) 0.044(2) 0.0332(17) -0.0013(14) 0.0089(15) -0.0028(15)
C95 0.0417(16) 0.0373(18) 0.0362(17) 0.0029(15) 0.0035(14) 0.0021(14)
C45 0.055(2) 0.049(2) 0.055(2) 0.0053(18) 0.0131(19) -0.0030(17)
C13 0.0474(19) 0.072(3) 0.067(3) -0.001(2) 0.0079(18) -0.001(2)
C41 0.0498(18) 0.045(2) 0.0368(17) -0.0011(15) 0.0041(15) -0.0056(16)
C97 0.0406(16) 0.047(2) 0.0379(17) -0.0049(16) 0.0116(14) -0.0024(15)
C46 0.0475(18) 0.0414(19) 0.0401(18) 0.0027(16) 0.0073(15) -0.0063(16)
C28 0.102(3) 0.069(3) 0.050(2) 0.004(2) 0.023(2) 0.027(3)
C80 0.0416(17) 0.046(2) 0.0426(19) 0.0022(16) -0.0007(15) 0.0062(15)
C85 0.0467(18) 0.053(2) 0.0432(18) -0.0028(17) 0.0098(15) 0.0093(16)
C63 0.0450(17) 0.0425(19) 0.0390(17) 0.0044(15) 0.0083(14) 0.0008(15)
C15 0.0445(17) 0.054(2) 0.0353(17) 0.0049(16) 0.0034(14) 0.0085(16)
C31 0.0407(17) 0.048(2) 0.0413(19) 0.0037(15) -0.0011(15) -0.0043(15)
C64 0.0447(17) 0.043(2) 0.049(2) 0.0075(16) 0.0065(15) -0.0050(15)
C79 0.0393(16) 0.0408(18) 0.0402(18) -0.0005(15) -0.0008(14) -0.0061(14)
C77 0.053(2) 0.048(2) 0.060(2) -0.0052(19) 0.0062(18) 0.0025(17)
C29 0.065(3) 0.061(3) 0.048(2) 0.006(2) 0.009(2) 0.011(2)
C73 0.0513(19) 0.041(2) 0.0428(18) -0.0018(16) 0.0054(15) -0.0049(16)
C30 0.052(2) 0.054(2) 0.0351(19) 0.0029(17) -0.0003(16) 0.0035(17)
C9 0.0532(19) 0.051(2) 0.0421(19) -0.0002(17) 0.0078(15) 0.0009(17)
C48 0.0502(19) 0.056(2) 0.0383(17) 0.0008(18) 0.0103(15) 0.0076(17)
C62 0.0507(18) 0.048(2) 0.0393(18) 0.0046(16) 0.0085(15) 0.0050(16)
C53 0.051(2) 0.045(2) 0.061(2) 0.0065(18) 0.0168(17) -0.0100(16)
C14 0.0505(19) 0.045(2) 0.048(2) 0.0007(17) 0.0068(16) 0.0033(16)
C37 0.054(2) 0.053(2) 0.048(2) -0.0001(18) 0.0183(17) 0.0088(18)
C32 0.0444(18) 0.052(2) 0.0446(19) -0.0020(17) 0.0064(15) -0.0079(16)
C86 0.054(2) 0.054(2) 0.064(2) 0.007(2) 0.0127(18) 0.0087(18)
C89 0.0435(17) 0.0386(19) 0.0488(19) 0.0047(16) 0.0005(15) 0.0028(15)
C78 0.0466(18) 0.042(2) 0.0407(18) -0.0042(15) 0.0029(15) -0.0051(15)
C88 0.0481(18) 0.049(2) 0.0431(18) -0.0021(16) 0.0103(15) 0.0071(16)
C39 0.079(3) 0.091(4) 0.060(3) 0.017(2) 0.027(3) 0.001(3)
C57 0.0514(19) 0.049(2) 0.0480(19) 0.0080(17) 0.0119(16) 0.0094(17)
C8 0.055(2) 0.062(2) 0.0421(19) 0.0044(18) -0.0037(16) 0.0002(19)
C69 0.050(2) 0.059(2) 0.041(2) 0.0022(18) 0.0003(16) 0.0031(18)
C25 0.060(2) 0.049(2) 0.0362(18) -0.0006(16) -0.0046(16) 0.0016(17)
C10 0.075(3) 0.053(2) 0.062(2) 0.006(2) 0.008(2) 0.004(2)
C5 0.0487(19) 0.047(2) 0.054(2) 0.0115(18) 0.0031(16) -0.0007(16)
C40 0.062(2) 0.056(2) 0.043(2) -0.0117(18) 0.0193(17) 0.0004(19)
C16 0.0443(18) 0.059(2) 0.0387(18) 0.0040(17) -0.0004(15) 0.0002(16)
C38 0.070(3) 0.085(3) 0.044(2) 0.004(2) 0.0171(19) 0.001(2)
C92 0.052(2) 0.062(3) 0.069(3) 0.023(2) 0.0038(19) -0.012(2)
C56 0.063(2) 0.041(2) 0.073(3) 0.0072(19) 0.0164(19) -0.0105(18)
C74 0.072(2) 0.062(3) 0.0378(19) 0.0031(18) 0.0057(18) -0.012(2)
C19 0.066(3) 0.070(3) 0.073(3) 0.017(2) -0.001(2) 0.004(2)
C83 0.064(3) 0.072(3) 0.081(3) 0.028(3) 0.009(2) 0.010(2)
C72 0.055(2) 0.052(2) 0.045(2) 0.0068(17) -0.0047(17) 0.0025(17)
C61 0.052(2) 0.056(2) 0.055(2) 0.0051(19) 0.0052(17) -0.0004(18)
C43 0.069(3) 0.068(3) 0.045(2) 0.0095(19) -0.009(2) -0.007(2)
C42 0.071(2) 0.059(3) 0.0380(19) 0.0005(18) 0.0086(18) -0.002(2)
C22 0.057(2) 0.055(3) 0.076(3) -0.015(2) -0.005(2) 0.0019(19)
C84 0.054(2) 0.060(3) 0.072(3) 0.011(2) 0.0140(19) 0.0028(19)
C90 0.054(2) 0.045(2) 0.072(3) -0.005(2) 0.0039(19) 0.0011(18)
C59 0.078(3) 0.077(3) 0.055(2) 0.023(2) 0.009(2) 0.020(2)
C87 0.047(2) 0.075(3) 0.066(3) 0.003(2) 0.0088(18) 0.001(2)
C18 0.054(2) 0.086(3) 0.050(2) -0.010(2) -0.0048(18) -0.001(2)
C21 0.054(2) 0.053(2) 0.052(2) 0.0017(18) 0.0040(17) -0.0094(18)
C50 0.051(2) 0.063(3) 0.071(3) 0.001(2) 0.0138(19) -0.0122(19)
C76 0.068(2) 0.057(3) 0.067(3) -0.018(2) 0.022(2) -0.005(2)
C49 0.055(2) 0.072(3) 0.085(3) 0.000(3) 0.014(2) -0.004(2)
C82 0.053(2) 0.078(3) 0.064(3) 0.020(2) 0.0081(19) 0.013(2)
C44 0.057(2) 0.049(2) 0.067(3) 0.009(2) -0.004(2) 0.0009(19)
C58 0.071(3) 0.058(3) 0.057(2) 0.020(2) 0.017(2) 0.007(2)
C12 0.063(3) 0.071(3) 0.094(3) -0.002(3) 0.015(2) -0.017(2)
C52 0.064(3) 0.090(4) 0.054(2) -0.009(2) 0.0125(19) -0.012(2)
C4 0.063(2) 0.072(3) 0.058(2) 0.011(2) -0.003(2) 0.003(2)
C91 0.064(2) 0.045(2) 0.079(3) 0.010(2) -0.002(2) -0.0107(19)
C20 0.071(3) 0.054(3) 0.076(3) 0.013(2) -0.007(2) -0.008(2)
C11 0.086(3) 0.055(3) 0.091(3) 0.009(3) 0.017(3) -0.008(2)
C60 0.064(2) 0.076(3) 0.056(2) 0.007(2) 0.000(2) 0.013(2)
C81 0.053(3) 0.115(5) 0.091(3) 0.040(3) 0.000(2) 0.011(3)
C51 0.055(2) 0.104(4) 0.061(3) -0.004(3) 0.007(2) -0.017(2)
N11 0.062(2) 0.093(3) 0.096(3) -0.006(3) 0.009(2) 0.006(2)
N20 0.0425(14) 0.0381(16) 0.0361(15) 0.0026(12) 0.0037(12) -0.0016(11)
N10 0.0424(15) 0.0484(18) 0.0373(16) 0.0047(13) 0.0042(13) 0.0015(12)
N16 0.0451(15) 0.0484(17) 0.0363(14) -0.0040(13) -0.0009(12) -0.0017(13)
N13 0.0433(15) 0.0472(18) 0.0435(16) 0.0088(14) 0.0044(12) -0.0013(13)
N19 0.0482(15) 0.0424(16) 0.0430(16) 0.0022(14) 0.0124(13) 0.0002(13)
N9 0.0484(15) 0.0504(18) 0.0334(14) 0.0023(13) 0.0087(12) 0.0017(13)
N6 0.0493(16) 0.0537(19) 0.0347(15) -0.0019(14) 0.0039(12) -0.0066(14)
N8 0.0486(16) 0.0516(19) 0.0335(15) -0.0003(12) 0.0117(13) -0.0002(13)
N3 0.0423(15) 0.0531(19) 0.0444(16) 0.0039(14) 0.0035(12) 0.0040(13)
N15 0.0450(15) 0.0472(16) 0.0354(15) 0.0010(13) -0.0040(12) -0.0011(13)
N4 0.077(3) 0.145(5) 0.111(4) -0.026(3) -0.035(3) 0.004(3)
N17 0.062(3) 0.156(5) 0.162(5) 0.075(4) -0.004(3) 0.017(3)
N14 0.072(3) 0.170(6) 0.146(5) 0.046(4) -0.014(3) -0.043(3)
N7 0.237(7) 0.077(4) 0.163(5) -0.023(4) 0.129(5) -0.051(4)
N18 0.0407(14) 0.0425(16) 0.0420(15) -0.0023(13) 0.0081(11) 0.0050(12)
N1 0.144(5) 0.168(7) 0.189(7) 0.019(5) 0.067(5) 0.090(5)
N2 0.0480(16) 0.0517(19) 0.0418(16) 0.0034(14) 0.0008(12) 0.0048(14)
N5 0.0502(16) 0.0453(17) 0.0473(17) 0.0018(14) 0.0008(13) -0.0105(14)
N12 0.0491(16) 0.0450(17) 0.0522(17) 0.0091(14) 0.0139(13) -0.0042(13)
Pb1 0.03691(8) 0.04327(9) 0.03125(9) 0.00105(5) 0.00438(5) -0.00051(5)
N21 0.141(5) 0.094(4) 0.087(4) 0.001(3) 0.041(4) 0.012(4)
O3 0.238(7) 0.225(6) 0.075(3) 0.061(4) 0.077(4) 0.124(6)
O2 0.147(5) 0.138(5) 0.259(8) -0.102(5) 0.012(5) -0.029(4)
O1 0.127(4) 0.273(8) 0.090(3) -0.062(4) 0.025(3) -0.023(5)
N22 0.109(5) 0.262(8) 0.236(7) -0.122(6) 0.002(5) 0.087(6)
O6 0.271(8) 0.277(9) 0.222(7) -0.031(6) 0.047(7) 0.093(8)
O4 0.151(6) 0.247(8) 0.396(11) -0.174(7) 0.027(6) 0.037(5)
O5 0.114(4) 0.191(6) 0.260(7) -0.070(5) 0.048(4) 0.010(4)
O8 0.161(5) 0.251(8) 0.175(6) 0.061(6) 0.005(4) 0.046(5)
O7 0.167(6) 0.207(8) 0.388(13) 0.002(9) 0.033(7) 0.050(6)

loop_
_atom_type_symbol
_atom_type_description
_atom_type_scat_dispersion_real
_atom_type_scat_dispersion_imag
_atom_type_scat_source
C C 0.0033 0.0016 'International Tables Vol C Tables 4.2.6.8 and 6.1.1.4'
H H 0.0000 0.0000 'International Tables Vol C Tables 4.2.6.8 and 6.1.1.4'
N N 0.0061 0.0033 'International Tables Vol C Tables 4.2.6.8 and 6.1.1.4'
O O 0.0106 0.0060 'International Tables Vol C Tables 4.2.6.8 and 6.1.1.4'
Pb Pb -3.3944 10.1111 'International Tables Vol C Tables 4.2.6.8 and 6.1.1.4'

loop_
_geom_angle_atom_site_label_1
_geom_angle_atom_site_label_2
_geom_angle_atom_site_label_3
_geom_angle
C93 C94 N19 131.6(4)
C93 C94 C89 120.3(4)
N19 C94 C89 108.1(3)
C3 C2 C7 119.4(4)
C3 C2 C1 119.8(5)
C7 C2 C1 120.7(5)
C26 C27 C28 121.5(4)
C6 C7 C2 120.9(4)
C34 C35 C36 120.3(5)
C69 C68 C67 121.1(4)
N4 C17 C18 176.0(6)
N7 C33 C34 178.3(7)
C66 C67 C68 120.6(5)
N1 C1 C2 178.2(9)
N14 C65 C66 179.4(7)
C69 C70 C71 121.2(5)
C66 C71 C70 121.5(5)
C71 C66 C67 118.1(4)
C71 C66 C65 120.6(5)
C67 C66 C65 121.3(5)
C94 C93 C92 118.6(4)
N5 C24 C21 114.4(3)
C2 C3 C4 119.7(4)
C5 C6 C7 120.1(4)
C74 C75 C76 122.2(4)
C54 C55 C50 120.2(4)
C25 C26 C27 116.7(5)
C18 C23 C22 119.4(4)
C53 C54 C55 120.2(4)
C39 C34 C35 120.2(4)
C39 C34 C33 120.2(5)
C35 C34 C33 119.6(5)
C37 C36 C35 119.9(4)
N9 C47 N8 112.6(3)
N9 C47 C48 123.7(3)
N8 C47 C48 123.6(3)
N19 C95 N18 112.5(3)
N19 C95 C97 124.8(3)
N18 C95 C97 122.7(3)
C46 C45 C44 117.2(4)
C12 C13 C14 116.3(4)
C42 C41 C46 122.5(3)
C42 C41 N8 132.0(3)
C46 C41 N8 105.5(3)
N20 C97 C95 110.4(3)
N9 C46 C45 130.2(3)
N9 C46 C41 109.5(3)
C45 C46 C41 120.3(3)
C27 C28 C29 121.9(4)
N20 C80 C79 111.0(3)
C86 C85 C84 119.7(3)
C86 C85 C88 119.6(3)
C84 C85 C88 120.8(3)
N13 C63 N12 112.6(3)
N13 C63 C64 124.5(3)
N12 C63 C64 122.9(3)
N3 C15 N2 112.6(3)
N3 C15 C16 125.2(3)
N2 C15 C16 122.3(3)
N6 C31 N5 112.2(3)
N6 C31 C32 124.7(3)
N5 C31 C32 123.1(3)
N20 C64 C63 109.9(3)
N16 C79 N15 113.0(3)
N16 C79 C80 123.9(3)
N15 C79 C80 123.1(3)
C78 C77 C76 118.3(4)
C30 C29 C28 116.3(4)
N15 C73 C78 105.6(3)
N15 C73 C74 132.0(3)
C78 C73 C74 122.5(4)
C25 C30 C29 121.4(4)
C25 C30 N6 109.5(3)
C29 C30 N6 129.0(4)
C10 C9 C14 122.9(4)
C10 C9 N2 131.7(3)
C14 C9 N2 105.4(3)
N10 C48 C47 110.3(3)
C61 C62 C57 120.5(3)
C61 C62 N13 130.3(3)
C57 C62 N13 109.2(3)
C54 C53 C52 118.9(4)
C54 C53 C56 121.2(3)
C52 C53 C56 119.8(4)
N3 C14 C9 110.0(3)
N3 C14 C13 129.6(3)
C9 C14 C13 120.4(4)
C38 C37 C36 119.4(4)
C38 C37 C40 120.9(4)
C36 C37 C40 119.7(4)
N10 C32 C31 110.5(3)
C85 C86 C87 120.7(4)
C90 C89 N18 133.2(4)
C90 C89 C94 121.0(4)
N18 C89 C94 105.8(3)
C77 C78 N16 129.9(3)
C77 C78 C73 120.0(3)
N16 C78 C73 110.0(3)
N18 C88 C85 111.1(3)
C34 C39 C38 119.4(4)
C62 C57 N12 105.6(3)
C62 C57 C58 122.3(4)
N12 C57 C58 132.1(4)
N2 C8 C5 115.5(3)
C70 C69 C68 117.2(4)
C70 C69 C72 118.9(4)
C68 C69 C72 123.6(4)
C30 C25 N5 106.3(3)
C30 C25 C26 122.2(4)
N5 C25 C26 131.5(4)
C9 C10 C11 115.7(4)
C4 C5 C6 119.1(4)
C4 C5 C8 117.2(4)
C6 C5 C8 123.7(3)
N8 C40 C37 112.3(3)
N10 C16 C15 110.9(3)
C37 C38 C39 120.7(4)
C91 C92 C93 120.9(4)
N12 C56 C53 113.4(3)
C75 C74 C73 116.5(4)
C20 C19 C18 118.8(4)
C82 C83 C84 119.8(4)
N15 C72 C69 114.5(3)
C62 C61 C60 118.2(4)
C44 C43 C42 121.1(4)
C41 C42 C43 116.6(4)
C21 C22 C23 120.1(4)
C83 C84 C85 120.1(4)
C89 C90 C91 117.4(4)
C60 C59 C58 122.7(4)
C86 C87 C82 118.9(4)
C19 C18 C23 120.4(4)
C19 C18 C17 121.6(4)
C23 C18 C17 117.8(4)
C22 C21 C20 119.5(4)
C22 C21 C24 118.6(4)
C20 C21 C24 121.9(4)
C51 C50 C55 120.0(4)
C51 C50 C49 119.6(4)
C55 C50 C49 120.4(4)
C77 C76 C75 120.5(4)
N11 C49 C50 178.6(5)
C83 C82 C87 120.7(4)
C83 C82 C81 120.6(4)
C87 C82 C81 118.7(4)
C43 C44 C45 122.2(4)
C57 C58 C59 116.0(4)
C13 C12 C11 122.4(4)
C53 C52 C51 121.3(4)
C5 C4 C3 120.8(4)
C92 C91 C90 121.7(4)
C21 C20 C19 121.7(4)
C10 C11 C12 122.2(4)
C61 C60 C59 120.4(4)
N17 C81 C82 177.6(8)
C50 C51 C52 119.4(4)
C80 N20 C64 111.4(3)
C80 N20 C97 111.1(3)
C64 N20 C97 110.4(3)
C16 N10 C32 110.7(3)
C16 N10 C48 111.0(3)
C32 N10 C48 111.0(3)
C79 N16 C78 105.0(3)
C79 N16 Pb1 113.7(2)
C78 N16 Pb1 128.3(2)
C63 N13 C62 105.9(3)
C63 N13 Pb1 112.4(2)
C62 N13 Pb1 129.6(2)
C95 N19 C94 105.8(3)
C95 N19 Pb1 112.0(2)
C94 N19 Pb1 126.6(2)
C47 N9 C46 105.8(3)
C47 N9 Pb1 115.7(2)
C46 N9 Pb1 129.0(2)
C31 N6 C30 105.3(3)
C31 N6 Pb1 113.6(2)
C30 N6 Pb1 130.1(2)
C47 N8 C41 106.6(3)
C47 N8 C40 128.5(3)
C41 N8 C40 124.9(3)
C15 N3 C14 105.6(3)
C15 N3 Pb1 113.9(2)
C14 N3 Pb1 129.7(2)
C79 N15 C73 106.4(3)
C79 N15 C72 127.7(3)
C73 N15 C72 125.6(3)
C95 N18 C89 107.8(3)
C95 N18 C88 126.3(3)
C89 N18 C88 125.9(3)
C15 N2 C9 106.4(3)
C15 N2 C8 126.7(3)
C9 N2 C8 125.7(3)
C31 N5 C25 106.6(3)
C31 N5 C24 126.5(3)
C25 N5 C24 125.7(3)
C63 N12 C57 106.6(3)
C63 N12 C56 127.0(3)
C57 N12 C56 125.9(3)
N19 Pb1 N9 85.27(9)
N19 Pb1 N13 94.83(9)
N9 Pb1 N13 177.63(8)
N19 Pb1 N16 98.17(9)
N9 Pb1 N16 77.47(9)
N13 Pb1 N16 100.18(9)
N19 Pb1 N6 78.32(9)
N9 Pb1 N6 96.64(9)
N13 Pb1 N6 85.70(9)
N16 Pb1 N6 173.45(9)
N19 Pb1 N3 172.56(8)
N9 Pb1 N3 98.94(9)
N13 Pb1 N3 81.22(9)
N16 Pb1 N3 88.76(9)
N6 Pb1 N3 95.04(9)
O3 N21 O2 124.9(8)
O3 N21 O1 120.7(7)
O2 N21 O1 113.0(6)
O4 N22 O5 137.4(10)
O4 N22 O6 117.4(10)
O5 N22 O6 101.0(9)

loop_
_geom_bond_atom_site_label_1
_geom_bond_atom_site_label_2
_geom_bond_distance
C94 C93 1.356(6)
C94 N19 1.407(5)
C94 C89 1.414(5)
C2 C3 1.381(6)
C2 C7 1.365(6)
C2 C1 1.462(7)
C27 C26 1.368(7)
C27 C28 1.397(7)
C7 C6 1.377(6)
C35 C34 1.374(6)
C35 C36 1.379(7)
C68 C69 1.374(6)
C68 C67 1.381(6)
C17 N4 1.131(6)
C17 C18 1.442(6)
C33 N7 1.142(7)
C33 C34 1.452(7)
C67 C66 1.359(6)
C1 N1 1.119(7)
C65 N14 1.130(6)
C65 C66 1.446(6)
C70 C69 1.353(6)
C70 C71 1.383(8)
C71 C66 1.341(8)
C93 C92 1.369(6)
C24 N5 1.453(5)
C24 C21 1.514(5)
C3 C4 1.374(6)
C6 C5 1.371(5)
C75 C74 1.356(6)
C75 C76 1.409(6)
C55 C54 1.382(6)
C55 C50 1.375(5)
C26 C25 1.384(5)
C23 C18 1.390(6)
C23 C22 1.389(5)
C54 C53 1.373(6)
C34 C39 1.375(7)
C36 C37 1.381(6)
C47 N9 1.316(4)
C47 N8 1.361(4)
C47 C48 1.500(5)
C95 N19 1.321(4)
C95 N18 1.355(4)
C95 C97 1.488(5)
C45 C46 1.383(5)
C45 C44 1.380(6)
C13 C12 1.383(6)
C13 C14 1.403(5)
C41 C42 1.382(5)
C41 C46 1.391(5)
C41 N8 1.395(4)
C97 N20 1.473(4)
C46 N9 1.386(4)
C28 C29 1.380(6)
C80 N20 1.458(4)
C80 C79 1.497(5)
C85 C86 1.382(5)
C85 C84 1.384(5)
C85 C88 1.514(4)
C63 N13 1.311(4)
C63 N12 1.363(4)
C63 C64 1.492(4)
C15 N3 1.312(4)
C15 N2 1.369(4)
C15 C16 1.492(5)
C31 N6 1.320(4)
C31 N5 1.372(4)
C31 C32 1.482(5)
C64 N20 1.475(4)
C79 N16 1.323(4)
C79 N15 1.362(4)
C77 C78 1.378(5)
C77 C76 1.374(5)
C29 C30 1.386(6)
C73 N15 1.387(5)
C73 C78 1.393(5)
C73 C74 1.389(5)
C30 C25 1.380(5)
C30 N6 1.396(5)
C9 C10 1.387(5)
C9 C14 1.386(5)
C9 N2 1.394(4)
C48 N10 1.478(5)
C62 C61 1.381(5)
C62 C57 1.389(5)
C62 N13 1.395(4)
C53 C52 1.364(5)
C53 C56 1.498(5)
C14 N3 1.386(5)
C37 C38 1.377(5)
C37 C40 1.506(6)
C32 N10 1.465(4)
C86 C87 1.386(5)
C89 C90 1.377(5)
C89 N18 1.376(4)
C78 N16 1.382(4)
C88 N18 1.460(4)
C39 C38 1.382(6)
C57 N12 1.396(4)
C57 C58 1.383(5)
C8 N2 1.468(4)
C8 C5 1.515(5)
C69 C72 1.517(5)
C25 N5 1.379(5)
C10 C11 1.382(6)
C5 C4 1.382(5)
C40 N8 1.457(5)
C16 N10 1.469(4)
C92 C91 1.388(6)
C56 N12 1.475(4)
C19 C20 1.378(5)
C19 C18 1.374(6)
C83 C82 1.370(6)
C83 C84 1.390(5)
C72 N15 1.459(4)
C61 C60 1.379(5)
C43 C44 1.378(6)
C43 C42 1.386(6)
C22 C21 1.372(6)
C90 C91 1.361(6)
C59 C60 1.384(6)
C59 C58 1.385(6)
C87 C82 1.395(6)
C21 C20 1.369(6)
C50 C51 1.359(6)
C50 C49 1.446(6)
C49 N11 1.141(5)
C82 C81 1.427(5)
C12 C11 1.373(6)
C52 C51 1.388(6)
C81 N17 1.123(5)
N16 Pb1 2.672(3)
N13 Pb1 2.659(3)
N19 Pb1 2.650(3)
N9 Pb1 2.655(3)
N6 Pb1 2.708(3)
N3 Pb1 2.739(3)
N21 O3 1.186(6)
N21 O2 1.229(7)
N21 O1 1.219(7)
N22 O4 1.057(9)
N22 O5 1.215(9)
N22 O6 1.311(10)

loop_
_geom_torsion_atom_site_label_1
_geom_torsion_atom_site_label_2
_geom_torsion_atom_site_label_3
_geom_torsion_atom_site_label_4
_geom_torsion
C3 C2 C7 C6 0.0(8)
C1 C2 C7 C6 178.4(5)
C69 C68 C67 C66 2.2(9)
C3 C2 C1 N1 40(26)
C7 C2 C1 N1 -139(26)
C69 C70 C71 C66 -0.6(13)
C70 C71 C66 C67 4.9(12)
C70 C71 C66 C65 -178.4(7)
C68 C67 C66 C71 -5.7(9)
C68 C67 C66 C65 177.7(5)
N14 C65 C66 C71 147(100)
N14 C65 C66 C67 -37(100)
N19 C94 C93 C92 -179.8(3)
C89 C94 C93 C92 -1.3(5)
C7 C2 C3 C4 0.1(8)
C1 C2 C3 C4 -178.3(5)
C2 C7 C6 C5 -0.3(7)
C28 C27 C26 C25 -0.2(7)
C50 C55 C54 C53 1.2(8)
C36 C35 C34 C39 1.6(8)
C36 C35 C34 C33 -177.7(5)
N7 C33 C34 C39 -168(27)
N7 C33 C34 C35 12(27)
C34 C35 C36 C37 0.1(8)
N19 C95 C97 N20 1.3(4)
N18 C95 C97 N20 -178.9(3)
C44 C45 C46 N9 177.0(4)
C44 C45 C46 C41 -1.8(6)
C42 C41 C46 N9 -178.7(3)
N8 C41 C46 N9 0.0(4)
C42 C41 C46 C45 0.4(6)
N8 C41 C46 C45 179.0(3)
C26 C27 C28 C29 -1.3(7)
N13 C63 C64 N20 9.3(5)
N12 C63 C64 N20 -170.8(3)
N20 C80 C79 N16 5.9(5)
N20 C80 C79 N15 -176.2(3)
C27 C28 C29 C30 0.9(6)
C28 C29 C30 C25 1.1(6)
C28 C29 C30 N6 -179.9(4)
N9 C47 C48 N10 14.7(5)
N8 C47 C48 N10 -168.7(3)
C55 C54 C53 C52 1.1(7)
C55 C54 C53 C56 -178.8(4)
C10 C9 C14 N3 177.2(4)
N2 C9 C14 N3 -0.5(4)
C10 C9 C14 C13 -2.0(6)
N2 C9 C14 C13 -179.7(3)
C12 C13 C14 N3 -177.4(4)
C12 C13 C14 C9 1.5(6)
C35 C36 C37 C38 -1.0(7)
C35 C36 C37 C40 177.8(5)
N6 C31 C32 N10 11.1(5)
N5 C31 C32 N10 -170.1(3)
C84 C85 C86 C87 0.6(6)
C88 C85 C86 C87 179.7(4)
C93 C94 C89 C90 0.3(5)
N19 C94 C89 C90 179.1(3)
C93 C94 C89 N18 -179.4(3)
N19 C94 C89 N18 -0.6(3)
C76 C77 C78 N16 -180.0(4)
C76 C77 C78 C73 0.8(6)
N15 C73 C78 C77 179.9(3)
C74 C73 C78 C77 -1.2(6)
N15 C73 C78 N16 0.5(4)
C74 C73 C78 N16 179.4(3)
C86 C85 C88 N18 -113.1(4)
C84 C85 C88 N18 66.0(4)
C35 C34 C39 C38 -2.3(8)
C33 C34 C39 C38 177.0(5)
C61 C62 C57 N12 -179.8(3)
N13 C62 C57 N12 -0.9(4)
C61 C62 C57 C58 -1.1(6)
N13 C62 C57 C58 177.8(4)
C71 C70 C69 C68 -3.0(10)
C71 C70 C69 C72 -177.2(7)
C67 C68 C69 C70 2.2(9)
C67 C68 C69 C72 176.1(5)
C29 C30 C25 N5 177.9(3)
N6 C30 C25 N5 -1.3(4)
C29 C30 C25 C26 -2.7(6)
N6 C30 C25 C26 178.1(3)
C27 C26 C25 C30 2.2(6)
C27 C26 C25 N5 -178.6(4)
C14 C9 C10 C11 1.0(6)
N2 C9 C10 C11 178.1(4)
C7 C6 C5 C4 0.5(7)
C7 C6 C5 C8 -176.8(4)
N2 C8 C5 C4 170.2(4)
N2 C8 C5 C6 -12.4(6)
C38 C37 C40 N8 116.3(4)
C36 C37 C40 N8 -62.5(5)
N3 C15 C16 N10 7.6(5)
N2 C15 C16 N10 -173.6(3)
C36 C37 C38 C39 0.3(7)
C40 C37 C38 C39 -178.5(4)
C34 C39 C38 C37 1.4(7)
C94 C93 C92 C91 1.6(6)
C54 C53 C56 N12 55.7(5)
C52 C53 C56 N12 -124.2(4)
C76 C75 C74 C73 0.6(6)
N15 C73 C74 C75 179.1(4)
C78 C73 C74 C75 0.5(6)
C70 C69 C72 N15 -172.3(5)
C68 C69 C72 N15 13.9(6)
C57 C62 C61 C60 0.7(6)
N13 C62 C61 C60 -177.9(4)
C46 C41 C42 C43 1.5(6)
N8 C41 C42 C43 -176.8(4)
C44 C43 C42 C41 -1.9(6)
C18 C23 C22 C21 -1.1(7)
C82 C83 C84 C85 1.1(7)
C86 C85 C84 C83 -2.0(6)
C88 C85 C84 C83 178.9(4)
N18 C89 C90 C91 -179.9(4)
C94 C89 C90 C91 0.5(5)
C85 C86 C87 C82 1.7(6)
C20 C19 C18 C23 -1.3(7)
C20 C19 C18 C17 173.3(4)
C22 C23 C18 C19 2.8(7)
C22 C23 C18 C17 -172.1(4)
N4 C17 C18 C19 -107(9)
N4 C17 C18 C23 68(9)
C23 C22 C21 C20 -2.1(7)
C23 C22 C21 C24 174.9(4)
N5 C24 C21 C22 131.4(4)
N5 C24 C21 C20 -51.8(6)
C54 C55 C50 C51 -2.2(7)
C54 C55 C50 C49 177.1(5)
C78 C77 C76 C75 0.3(6)
C74 C75 C76 C77 -1.0(7)
C51 C50 C49 N11 8(24)
C55 C50 C49 N11 -171(100)
C84 C83 C82 C87 1.2(7)
C84 C83 C82 C81 -176.5(5)
C86 C87 C82 C83 -2.6(7)
C86 C87 C82 C81 175.1(5)
C42 C43 C44 C45 0.5(7)
C46 C45 C44 C43 1.4(6)
C62 C57 C58 C59 0.3(6)
N12 C57 C58 C59 178.7(4)
C60 C59 C58 C57 0.7(7)
C14 C13 C12 C11 -0.3(7)
C54 C53 C52 C51 -2.5(7)
C56 C53 C52 C51 177.4(4)
C6 C5 C4 C3 -0.4(7)
C8 C5 C4 C3 177.1(4)
C2 C3 C4 C5 0.1(7)
C93 C92 C91 C90 -0.8(6)
C89 C90 C91 C92 -0.3(6)
C22 C21 C20 C19 3.6(7)
C24 C21 C20 C19 -173.2(4)
C18 C19 C20 C21 -1.9(7)
C9 C10 C11 C12 0.3(7)
C13 C12 C11 C10 -0.6(8)
C62 C61 C60 C59 0.3(6)
C58 C59 C60 C61 -1.0(7)
C83 C82 C81 N17 75(15)
C87 C82 C81 N17 -103(15)
C55 C50 C51 C52 0.9(7)
C49 C50 C51 C52 -178.4(4)
C53 C52 C51 C50 1.5(7)
C79 C80 N20 C64 79.5(4)
C79 C80 N20 C97 -157.0(3)
C63 C64 N20 C80 -161.1(3)
C63 C64 N20 C97 74.9(3)
C95 C97 N20 C80 83.9(3)
C95 C97 N20 C64 -152.0(3)
C15 C16 N10 C32 -156.9(3)
C15 C16 N10 C48 79.4(4)
C31 C32 N10 C16 77.9(4)
C31 C32 N10 C48 -158.4(3)
C47 C48 N10 C16 -162.2(3)
C47 C48 N10 C32 74.3(4)
N15 C79 N16 C78 -0.6(4)
C80 C79 N16 C78 177.5(3)
N15 C79 N16 Pb1 -145.4(2)
C80 C79 N16 Pb1 32.6(4)
C77 C78 N16 C79 -179.3(4)
C73 C78 N16 C79 0.0(4)
C77 C78 N16 Pb1 -41.4(5)
C73 C78 N16 Pb1 137.9(3)
N12 C63 N13 C62 0.0(4)
C64 C63 N13 C62 179.8(3)
N12 C63 N13 Pb1 -146.7(2)
C64 C63 N13 Pb1 33.2(4)
C61 C62 N13 C63 179.4(4)
C57 C62 N13 C63 0.6(4)
C61 C62 N13 Pb1 -42.0(6)
C57 C62 N13 Pb1 139.3(3)
N18 C95 N19 C94 -0.3(4)
C97 C95 N19 C94 179.5(3)
N18 C95 N19 Pb1 -141.8(2)
C97 C95 N19 Pb1 37.9(4)
C93 C94 N19 C95 179.2(4)
C89 C94 N19 C95 0.5(3)
C93 C94 N19 Pb1 -46.7(5)
C89 C94 N19 Pb1 134.6(2)
N8 C47 N9 C46 -0.5(4)
C48 C47 N9 C46 176.4(3)
N8 C47 N9 Pb1 -150.0(2)
C48 C47 N9 Pb1 26.9(4)
C45 C46 N9 C47 -178.6(4)
C41 C46 N9 C47 0.3(4)
C45 C46 N9 Pb1 -34.7(5)
C41 C46 N9 Pb1 144.3(2)
N5 C31 N6 C30 -0.9(4)
C32 C31 N6 C30 178.0(3)
N5 C31 N6 Pb1 -149.0(2)
C32 C31 N6 Pb1 30.0(4)
C25 C30 N6 C31 1.3(4)
C29 C30 N6 C31 -177.7(4)
C25 C30 N6 Pb1 142.0(3)
C29 C30 N6 Pb1 -37.1(6)
N9 C47 N8 C41 0.5(4)
C48 C47 N8 C41 -176.4(3)
N9 C47 N8 C40 -178.0(3)
C48 C47 N8 C40 5.0(6)
C42 C41 N8 C47 178.2(4)
C46 C41 N8 C47 -0.3(4)
C42 C41 N8 C40 -3.2(6)
C46 C41 N8 C40 178.3(3)
C37 C40 N8 C47 106.5(4)
C37 C40 N8 C41 -71.8(4)
N2 C15 N3 C14 -0.6(4)
C16 C15 N3 C14 178.2(3)
N2 C15 N3 Pb1 -148.8(2)
C16 C15 N3 Pb1 30.0(4)
C9 C14 N3 C15 0.7(4)
C13 C14 N3 C15 179.8(4)
C9 C14 N3 Pb1 141.9(3)
C13 C14 N3 Pb1 -39.0(5)
N16 C79 N15 C73 0.9(4)
C80 C79 N15 C73 -177.2(3)
N16 C79 N15 C72 174.5(3)
C80 C79 N15 C72 -3.6(6)
C78 C73 N15 C79 -0.8(4)
C74 C73 N15 C79 -179.6(4)
C78 C73 N15 C72 -174.6(3)
C74 C73 N15 C72 6.6(6)
C69 C72 N15 C79 101.8(4)
C69 C72 N15 C73 -85.7(4)
N19 C95 N18 C89 -0.1(4)
C97 C95 N18 C89 -179.9(3)
N19 C95 N18 C88 -177.4(3)
C97 C95 N18 C88 2.8(5)
C90 C89 N18 C95 -179.2(4)
C94 C89 N18 C95 0.4(3)
C90 C89 N18 C88 -1.9(6)
C94 C89 N18 C88 177.7(3)
C85 C88 N18 C95 82.8(4)
C85 C88 N18 C89 -94.0(4)
N3 C15 N2 C9 0.3(4)
C16 C15 N2 C9 -178.6(3)
N3 C15 N2 C8 168.6(3)
C16 C15 N2 C8 -10.3(5)
C10 C9 N2 C15 -177.3(4)
C14 C9 N2 C15 0.1(4)
C10 C9 N2 C8 14.3(6)
C14 C9 N2 C8 -168.3(3)
C5 C8 N2 C15 106.8(4)
C5 C8 N2 C9 -87.1(4)
N6 C31 N5 C25 0.2(4)
C32 C31 N5 C25 -178.8(3)
N6 C31 N5 C24 168.0(3)
C32 C31 N5 C24 -11.0(5)
C30 C25 N5 C31 0.7(4)
C26 C25 N5 C31 -178.6(4)
C30 C25 N5 C24 -167.3(3)
C26 C25 N5 C24 13.5(6)
C21 C24 N5 C31 118.6(4)
C21 C24 N5 C25 -75.8(5)
N13 C63 N12 C57 -0.5(4)
C64 C63 N12 C57 179.6(3)
N13 C63 N12 C56 171.7(3)
C64 C63 N12 C56 -8.2(6)
C62 C57 N12 C63 0.8(4)
C58 C57 N12 C63 -177.7(4)
C62 C57 N12 C56 -171.5(3)
C58 C57 N12 C56 10.0(7)
C53 C56 N12 C63 71.7(5)
C53 C56 N12 C57 -117.5(4)
C95 N19 Pb1 N9 -163.8(2)
C94 N19 Pb1 N9 64.4(3)
C95 N19 Pb1 N13 13.8(2)
C94 N19 Pb1 N13 -118.0(3)
C95 N19 Pb1 N16 -87.2(2)
C94 N19 Pb1 N16 141.0(3)
C95 N19 Pb1 N6 98.4(2)
C94 N19 Pb1 N6 -33.4(3)
C95 N19 Pb1 N3 71.4(7)
C94 N19 Pb1 N3 -60.4(8)
C47 N9 Pb1 N19 -161.1(2)
C46 N9 Pb1 N19 57.8(3)
C47 N9 Pb1 N13 106(2)
C46 N9 Pb1 N13 -35(2)
C47 N9 Pb1 N16 99.4(2)
C46 N9 Pb1 N16 -41.6(3)
C47 N9 Pb1 N6 -83.5(2)
C46 N9 Pb1 N6 135.5(3)
C47 N9 Pb1 N3 12.7(2)
C46 N9 Pb1 N3 -128.3(3)
C63 N13 Pb1 N19 -90.0(2)
C62 N13 Pb1 N19 133.4(3)
C63 N13 Pb1 N9 2(2)
C62 N13 Pb1 N9 -134(2)
C63 N13 Pb1 N16 9.2(3)
C62 N13 Pb1 N16 -127.4(3)
C63 N13 Pb1 N6 -167.9(2)
C62 N13 Pb1 N6 55.5(3)
C63 N13 Pb1 N3 96.3(2)
C62 N13 Pb1 N3 -40.3(3)
C79 N16 Pb1 N19 13.8(2)
C78 N16 Pb1 N19 -121.1(3)
C79 N16 Pb1 N9 97.1(2)
C78 N16 Pb1 N9 -37.8(3)
C79 N16 Pb1 N13 -82.6(2)
C78 N16 Pb1 N13 142.5(3)
C79 N16 Pb1 N6 71.0(8)
C78 N16 Pb1 N6 -63.9(9)
C79 N16 Pb1 N3 -163.4(2)
C78 N16 Pb1 N3 61.6(3)
C31 N6 Pb1 N19 97.9(3)
C30 N6 Pb1 N19 -40.3(3)
C31 N6 Pb1 N9 14.1(3)
C30 N6 Pb1 N9 -124.0(3)
C31 N6 Pb1 N13 -166.3(3)
C30 N6 Pb1 N13 55.6(3)
C31 N6 Pb1 N16 39.7(9)
C30 N6 Pb1 N16 -98.4(8)
C31 N6 Pb1 N3 -85.5(3)
C30 N6 Pb1 N3 136.4(3)
C15 N3 Pb1 N19 42.8(8)
C14 N3 Pb1 N19 -95.9(7)
C15 N3 Pb1 N9 -81.2(2)
C14 N3 Pb1 N9 140.1(3)
C15 N3 Pb1 N13 101.2(2)
C14 N3 Pb1 N13 -37.5(3)
C15 N3 Pb1 N16 -158.3(2)
C14 N3 Pb1 N16 63.0(3)
C15 N3 Pb1 N6 16.3(2)
C14 N3 Pb1 N6 -122.4(3)
